data_2004877
loop_
_publ_author_name
'Fryzuk, M. D.'
'MacNeil, P. A.'
'Rettig, S. J.'
'Stephan, M.'

_publ_section_title
<i>mer</i>-{Bis[dimethyl(diphenylphosphinomethyl)silyl]amine-<i>N</i>,<i>P</i>,<i>P</i>'}dihydrido(iodo)iridium(III)
_journal_issue 5
_journal_name_full 'Acta Crystallographica Section C'
_journal_page_first 1115
_journal_page_last 1117
_journal_paper_doi 10.1107/S0108270195016544
_journal_volume 52
_journal_year 1996
_chemical_formula_iupac '[Ir (H)2 I1 (C30 H37 N P2 Si2)]'
_chemical_formula_moiety 'C30 H39 I Ir N P2 Si2 '
_chemical_formula_structural 'Ir H2 I {N H [Si (C H3)2 C H2 P (C6 H5)2]2}'
_chemical_formula_sum 'C30 H39 I Ir N P2 Si2'
_chemical_formula_weight 850.89
_chemical_name_systematic
;
mer-Dihydrido(iodo){bis[dimethyl(diphenylphosphino\-methyl)silyl]\-
amine}\-iridium(III)
;
_space_group_IT_number 14
_symmetry_cell_setting monoclinic
_symmetry_space_group_name_Hall '-P 2ybc'
_symmetry_space_group_name_H-M 'P 1 21/c 1'
_cell_angle_alpha 90
_cell_angle_beta 114.431(4)
_cell_angle_gamma 90
_cell_formula_units_Z 4
_cell_length_a 17.8920(10)
_cell_length_b 11.115(3)
_cell_length_c 18.2790(10)
_cell_measurement_reflns_used 25
_cell_measurement_temperature 294
_cell_measurement_theta_max 17.4
_cell_measurement_theta_min 14.4
_cell_volume 3309.6(9)
_computing_cell_refinement 'MSC/AFC Diffractometer Control Software'
_computing_data_collection
;
MSC/AFC Diffractometer Control Software
(Molecular Structure Corporation, 1988)
;
_computing_data_reduction 'TEXSAN (Molecular Structure Corporation, 1992)'
_computing_publication_material TEXSAN
_computing_structure_refinement TEXSAN
_computing_structure_solution 'DIRDIF (Beurskens et al., 1992)'
_diffrn_ambient_temperature 294
_diffrn_measurement_device 'Rigaku AFC-6S'
_diffrn_measurement_method \w/2\q
_diffrn_radiation_monochromator graphite
_diffrn_radiation_source 'X-ray tube'
_diffrn_radiation_type MoK\a
_diffrn_radiation_wavelength 0.7107
_diffrn_reflns_av_R_equivalents 0.030
_diffrn_reflns_limit_h_max 25
_diffrn_reflns_limit_h_min 0
_diffrn_reflns_limit_k_max 15
_diffrn_reflns_limit_k_min 0
_diffrn_reflns_limit_l_max 23
_diffrn_reflns_limit_l_min -25
_diffrn_reflns_number 10396
_diffrn_reflns_theta_max 30
_diffrn_reflns_theta_min 3.5
_diffrn_standards_decay_% 0
_diffrn_standards_interval_count 200
_diffrn_standards_number 3
_exptl_absorpt_coefficient_mu 5.15
_exptl_absorpt_correction_T_max 1.000
_exptl_absorpt_correction_T_min 0.823
_exptl_absorpt_correction_type 'empirical via \y scan'
_exptl_absorpt_process_details 'azimuthal scans for three reflections'
_exptl_crystal_colour colorless
_exptl_crystal_density_diffrn 1.707
_exptl_crystal_density_meas ?
_exptl_crystal_description prism
_exptl_crystal_F_000 1656
_exptl_crystal_size_max 0.38
_exptl_crystal_size_mid 0.30
_exptl_crystal_size_min 0.22
_refine_diff_density_max 0.50
_refine_diff_density_min -0.68
_refine_ls_extinction_coef 0.299E-7(15)
_refine_ls_extinction_method 'Zachariasen (1967) type II, Gaussian isotropic'
_refine_ls_goodness_of_fit_obs 1.320
_refine_ls_matrix_type full
_refine_ls_number_constraints 0
_refine_ls_number_parameters 347
_refine_ls_number_reflns 5055
_refine_ls_number_restraints 0
_refine_ls_R_factor_obs 0.027
_refine_ls_shift/esd_max 0.001
_refine_ls_structure_factor_coef F
_refine_ls_weighting_details 'w = 1/\s^2^(F)'
_refine_ls_weighting_scheme calc
_refine_ls_wR_factor_obs 0.022
_reflns_number_observed 5055
_reflns_number_total 10107
_reflns_observed_criterion I>3\s(I)
_cod_data_source_file fg1124.cif
_cod_data_source_block I
_cod_depositor_comments
;
The following automatic conversions were performed:

'_geom_bond_publ_flag' value 'Yes' changed to 'yes' according to
/home/saulius/struct/CIF-dictionaries/cif_core.dic dictionary named
'cif_core.dic' version 2.4.1 from 2010-06-29 (2 times).

Automatic conversion script
Id: cif_fix_values 1715 2011-07-08 13:25:40Z adriana 

The following automatic conversions were performed:

'_exptl_crystal_density_meas' value 'not measured' was changed to '?'
- the value is perceived as not measured.

Automatic conversion script
Id: cif_fix_values 3008 2015-01-20 13:52:24Z robertas 

The following automatic conversions were performed:

'_refine_ls_weighting_scheme' value 'w = 1/\s^2^(F)' was changed to
'calc'. New tag '_refine_ls_weighting_details' was created. The value
of the new tag was set to 'w = 1/\s^2^(F)'.

Automatic conversion script
Id: cif_fix_values 3143 2015-03-26 13:38:13Z robertas 
;
_cod_original_cell_volume 3309.8(7)
_cod_original_sg_symbol_H-M 'P 21/c'
_cod_original_formula_sum 'C30 H39 I Ir N P2 Si2 '
_cod_database_code 2004877

loop_
_symmetry_equiv_pos_as_xyz
'   +x,   +y,   +z'
'   -x,1/2+y,1/2-z'
'   -x,   -y,   -z'
'   +x,1/2-y,1/2+z'

loop_
_atom_site_aniso_label
_atom_site_aniso_U_11
_atom_site_aniso_U_22
_atom_site_aniso_U_33
_atom_site_aniso_U_12
_atom_site_aniso_U_13
_atom_site_aniso_U_23
Ir(1) 0.03402(9) 0.03592(9) 0.04600(10) 0.00000(10) 0.01997(8) -0.00160(10)
I(1) 0.0510(2) 0.0758(3) 0.0473(2) 0.0038(2) 0.0177(2) -0.0034(2)
P(1) 0.0379(7) 0.0403(7) 0.0473(8) 0.0023(6) 0.0204(6) -0.0038(6)
P(2) 0.0383(7) 0.0363(6) 0.0513(8) 0.0016(6) 0.0215(6) -0.0002(6)
Si(1) 0.0487(8) 0.0400(8) 0.0558(8) -0.0016(6) 0.0267(7) 0.0036(7)
Si(2) 0.0658(9) 0.0437(8) 0.0755(10) -0.0047(8) 0.0514(8) -0.0064(8)
N(1) 0.043(2) 0.039(2) 0.047(3) 0.002(2) 0.023(2) 0.007(2)
C(1) 0.041(3) 0.039(3) 0.053(3) -0.003(2) 0.017(2) -0.006(2)
C(2) 0.038(3) 0.045(3) 0.058(3) 0.001(2) 0.021(2) -0.007(2)
C(3) 0.065(3) 0.071(4) 0.058(3) 0.010(3) 0.027(3) 0.010(3)
C(4) 0.068(4) 0.050(3) 0.102(5) -0.002(3) 0.045(4) 0.021(3)
C(5) 0.147(6) 0.057(4) 0.067(4) 0.004(4) 0.067(4) -0.001(3)
C(6) 0.104(5) 0.069(4) 0.203(8) -0.019(4) 0.125(6) -0.030(5)
C(7) 0.038(3) 0.057(3) 0.044(3) 0.009(2) 0.018(2) -0.003(2)
C(8) 0.078(4) 0.063(4) 0.079(4) 0.008(3) 0.048(4) -0.009(3)
C(9) 0.106(5) 0.082(5) 0.083(5) 0.026(4) 0.059(4) -0.012(4)
C(10) 0.073(4) 0.131(6) 0.057(4) 0.023(5) 0.037(3) -0.005(4)
C(11) 0.052(3) 0.098(5) 0.057(4) -0.004(3) 0.028(3) 0.002(3)
C(12) 0.043(3) 0.067(4) 0.047(3) -0.002(3) 0.018(3) -0.002(3)
C(13) 0.041(3) 0.046(3) 0.046(3) 0.006(2) 0.018(2) -0.003(2)
C(14) 0.050(3) 0.059(4) 0.078(4) 0.007(3) 0.008(3) -0.001(3)
C(15) 0.057(4) 0.070(4) 0.083(5) 0.021(3) 0.022(4) 0.011(3)
C(16) 0.045(3) 0.098(5) 0.063(4) 0.020(4) 0.015(3) 0.005(4)
C(17) 0.046(3) 0.082(5) 0.070(4) -0.006(3) 0.017(3) -0.005(3)
C(18) 0.043(3) 0.056(3) 0.069(4) -0.002(3) 0.019(3) -0.004(3)
C(19) 0.059(3) 0.035(3) 0.049(3) 0.002(2) 0.021(3) -0.001(2)
C(20) 0.065(4) 0.061(4) 0.065(4) 0.008(3) 0.021(3) 0.014(3)
C(21) 0.085(5) 0.082(5) 0.084(5) 0.017(4) 0.025(4) 0.024(4)
C(22) 0.124(6) 0.069(5) 0.062(4) -0.009(5) 0.029(4) 0.011(4)
C(23) 0.102(5) 0.068(4) 0.073(4) -0.019(4) 0.052(4) -0.001(3)
C(24) 0.079(4) 0.057(4) 0.078(4) -0.002(3) 0.046(4) 0.004(3)
C(25) 0.051(3) 0.035(3) 0.048(3) 0.000(2) 0.022(2) 0.005(2)
C(26) 0.073(4) 0.044(3) 0.071(4) 0.000(3) 0.033(3) -0.006(3)
C(27) 0.121(6) 0.051(4) 0.072(4) -0.004(4) 0.051(4) -0.015(3)
C(28) 0.125(6) 0.064(4) 0.056(4) -0.032(5) 0.026(4) -0.014(3)
C(29) 0.070(4) 0.069(4) 0.071(4) -0.022(3) 0.013(3) -0.008(3)
C(30) 0.062(3) 0.053(3) 0.056(3) -0.010(3) 0.019(3) -0.008(3)

loop_
_atom_site_label
_atom_site_fract_x
_atom_site_fract_y
_atom_site_fract_z
_atom_site_U_iso_or_equiv
_atom_site_thermal_displace_type
Ir(1) .252540(10) .11385(2) .352910(10) .03751(5) Uani
I(1) .35713(2) .13220(3) .51534(2) .05890(10) Uani
P(1) .19004(7) .29280(10) .35382(8) .0409(3) Uani
P(2) .31079(7) -.06260(10) .33892(8) .0410(3) Uani
Si(1) .31711(8) .36620(10) .29610(8) .0465(4) Uani
Si(2) .39387(9) .12040(10) .27694(9) .0543(4) Uani
N(1) .3528(2) .2182(4) .3274(2) .0410(10) Uani
C(1) .2640(3) .4111(4) .3616(3) .0450(10) Uani
C(2) .4061(3) -.0256(4) .3312(3) .0460(10) Uani
C(3) .2459(3) .3671(5) .1891(3) .064(2) Uani
C(4) .4041(3) .4706(5) .3137(3) .070(2) Uani
C(5) .3241(4) .1006(5) .1707(3) .083(2) Uani
C(6) .4956(4) .1764(6) .2862(5) .105(3) Uani
C(7) .1531(3) .3248(5) .4317(3) .0460(10) Uani
C(8) .1447(4) .4423(5) .4522(3) .068(2) Uani
C(9) .1114(4) .4669(6) .5070(4) .084(3) Uani
C(10) .0854(4) .3742(7) .5396(3) .083(2) Uani
C(11) .0928(3) .2569(6) .5191(3) .067(2) Uani
C(12) .1277(3) .2321(5) .4662(3) .053(2) Uani
C(13) .0974(3) .3283(4) .2632(3) .0440(10) Uani
C(14) .0772(3) .4465(5) .2350(3) .068(2) Uani
C(15) .0063(4) .4704(5) .1674(4) .072(2) Uani
C(16) -.0459(3) .3795(6) .1286(3) .071(2) Uani
C(17) -.0282(3) .2650(6) .1567(3) .068(2) Uani
C(18) .0439(3) .2383(5) .2239(3) .057(2) Uani
C(19) .3380(3) -0.1808(4) .4152(3) .0480(10) Uani
C(20) .4102(3) -0.2432(5) .4389(3) .066(2) Uani
C(21) .4278(4) -0.3376(6) .4922(4) .087(2) Uani
C(22) .3731(5) -0.3698(6) .5232(4) .088(2) Uani
C(23) .3018(4) -0.3063(6) .5012(4) .076(2) Uani
C(24) .2849(4) -0.2115(5) .4484(3) .067(2) Uani
C(25) .2491(3) -0.1521(4) .2508(3) .0440(10) Uani
C(26) .2825(3) -0.2292(5) .2124(3) .062(2) Uani
C(27) .2336(5) -0.3004(5) .1491(4) .078(2) Uani
C(28) .1496(5) -0.2964(6) .1218(4) .086(2) Uani
C(29) .1150(4) -0.2208(6) .1587(4) .075(2) Uani
C(30) .1643(3) -0.1489(5) .2225(3) .059(2) Uani
H(1) .202(3) .107(4) .268(3) .080(10) Uiso
H(2) .194(3) .050(4) .376(3) .080(10) Uiso
H(3) .381(3) .214(5) .373(3) .060(10) Uiso
H(4) .2355 .4879 .3432 .0539 Uiso
H(5) .3042 .4191 .4175 .0539 Uiso
H(6) .4504 -0.0186 .3851 .0558 Uiso
H(7) .4196 -0.0892 .3015 .0558 Uiso
H(8) .2268 .4494 .1725 .0768 Uiso
H(9) .2741 .3369 .1569 .0768 Uiso
H(10) .1987 .3154 .1809 .0768 Uiso
H(11) .4405 .4722 .3711 .0836 Uiso
H(12) .4350 .4429 .2833 .0836 Uiso
H(13) .3828 .5516 .2959 .0836 Uiso
H(14) .3140 .1787 .1435 .0996 Uiso
H(15) .3490 .0458 .1452 .0996 Uiso
H(16) .2720 .0668 .1668 .0996 Uiso
H(17) .5335 .1803 .3431 .1259 Uiso
H(18) .5175 .1215 .2580 .1259 Uiso
H(19) .4891 .2568 .2624 .1259 Uiso
H(20) .1625 .5087 .4279 .0816 Uiso
H(21) .1066 .5502 .5222 .1004 Uiso
H(22) .0614 .3912 .5779 .0999 Uiso
H(23) .0732 .1910 .5422 .0804 Uiso
H(24) .1345 .1484 .4532 .0633 Uiso
H(25) .1137 .5128 .2636 .0820 Uiso
H(26) -0.0063 .5531 .1474 .0865 Uiso
H(27) -0.0960 .3965 .0806 .0849 Uiso
H(28) -0.0668 .2001 .1294 .0821 Uiso
H(29) .0562 .1551 .2427 .0685 Uiso
H(30) .4502 -0.2202 .4175 .0791 Uiso
H(31) .4796 -0.3816 .5080 .1042 Uiso
H(32) .3848 -0.4375 .5606 .1052 Uiso
H(33) .2622 -0.3284 .5232 .0909 Uiso
H(34) .2342 -0.1654 .4345 .0806 Uiso
H(35) .3423 -0.2330 .2308 .0741 Uiso
H(36) .2588 -0.3543 .1234 .0932 Uiso
H(37) .1149 -0.3468 .0765 .1027 Uiso
H(38) .0552 -0.2176 .1398 .0905 Uiso
H(39) .1388 -0.0951 .2480 .0708 Uiso

loop_
_atom_type_symbol
_atom_type_scat_dispersion_real
_atom_type_scat_dispersion_imag
_atom_type_scat_source
C 0.003 0.002 'International Tables'
H 0.000 0.000 'International Tables'
I -0.474 1.812 'International Tables'
Ir -1.444 7.990 'International Tables'
N 0.006 0.003 'International Tables'
P 0.102 0.094 'International Tables'
Si 0.082 0.070 'International Tables'

loop_
_geom_angle_atom_site_label_1
_geom_angle_atom_site_label_2
_geom_angle_atom_site_label_3
_geom_angle
_geom_angle_publ_flag
I(1) Ir(1) P(1) 92.50(3) yes
I(1) Ir(1) P(2) 92.62(3) yes
I(1) Ir(1) N(1) 86.77(10) yes
P(1) Ir(1) P(2) 174.46(4) yes
P(1) Ir(1) N(1) 89.30(10) yes
P(2) Ir(1) N(1) 88.90(10) yes
I(1) Ir(1) H(1) 176.0(10) yes
I(1) Ir(1) H(2) 88.0(10) yes
P(1) Ir(1) H(1) 87.0(10) yes
P(1) Ir(1) H(2) 90.0(10) yes
P(2) Ir(1) H(1) 87.0(10) yes
P(2) Ir(1) H(2) 91.0(10) yes
N(1) Ir(1) H(1) 90.0(10) yes
N(1) Ir(1) H(2) 174.0(10) yes
H(1) Ir(1) H(2) 95(2) yes
Ir(1) P(1) C(1) 106.60(10) yes
Ir(1) P(1) C(7) 120.6(2) yes
Ir(1) P(1) C(13) 116.2(2) yes
C(1) P(1) C(7) 106.3(2) yes
C(1) P(1) C(13) 105.6(2) yes
C(7) P(1) C(13) 100.2(2) yes
Ir(1) P(2) C(2) 107.5(2) yes
Ir(1) P(2) C(19) 121.4(2) yes
Ir(1) P(2) C(25) 115.4(2) yes
C(2) P(2) C(19) 105.1(2) yes
C(2) P(2) C(25) 107.4(2) yes
C(19) P(2) C(25) 98.9(2) yes
N(1) Si(1) C(1) 104.5(2) yes
N(1) Si(1) C(3) 110.3(2) yes
N(1) Si(1) C(4) 111.1(2) yes
C(1) Si(1) C(3) 111.4(2) yes
C(1) Si(1) C(4) 109.4(2) yes
C(3) Si(1) C(4) 110.0(3) yes
N(1) Si(2) C(2) 103.9(2) yes
N(1) Si(2) C(5) 112.2(2) yes
N(1) Si(2) C(6) 110.4(2) yes
C(2) Si(2) C(5) 109.7(2) yes
C(2) Si(2) C(6) 110.3(3) yes
C(5) Si(2) C(6) 110.3(3) yes
Ir(1) N(1) Si(1) 108.7(2) yes
Ir(1) N(1) Si(2) 108.5(2) yes
Si(1) N(1) Si(2) 125.0(2) yes
Ir(1) N(1) H(3) 87(3) yes
Si(1) N(1) H(3) 113(3) yes
Si(2) N(1) H(3) 107(3) yes
P(1) C(1) Si(1) 107.4(2) yes
P(2) C(2) Si(2) 109.3(2) yes
P(1) C(7) C(8) 120.5(4) no
P(1) C(7) C(12) 120.1(4) no
C(8) C(7) C(12) 119.2(4) no
C(7) C(8) C(9) 120.6(5) no
C(8) C(9) C(10) 119.5(6) no
C(9) C(10) C(11) 120.5(5) no
C(10) C(11) C(12) 120.2(5) no
C(7) C(12) C(11) 120.1(5) no
P(1) C(13) C(14) 122.1(4) no
P(1) C(13) C(18) 119.4(4) no
C(14) C(13) C(18) 118.4(5) no
C(13) C(14) C(15) 120.7(5) no
C(14) C(15) C(16) 120.1(5) no
C(15) C(16) C(17) 119.8(5) no
C(16) C(17) C(18) 121.1(5) no
C(13) C(18) C(17) 119.9(5) no
P(2) C(19) C(20) 121.5(4) no
P(2) C(19) C(24) 120.3(4) no
C(20) C(19) C(24) 118.2(5) no
C(19) C(20) C(21) 121.2(5) no
C(20) C(21) C(22) 120.0(6) no
C(21) C(22) C(23) 119.0(6) no
C(22) C(23) C(24) 120.7(6) no
C(19) C(24) C(23) 120.8(6) no
P(2) C(25) C(26) 123.5(4) no
P(2) C(25) C(30) 119.0(4) no
C(26) C(25) C(30) 117.4(5) no
C(25) C(26) C(27) 121.4(5) no
C(26) C(27) C(28) 120.5(6) no
C(27) C(28) C(29) 119.2(6) no
C(28) C(29) C(30) 120.4(6) no
C(25) C(30) C(29) 121.0(5) no

loop_
_geom_bond_atom_site_label_1
_geom_bond_atom_site_label_2
_geom_bond_distance
_geom_bond_publ_flag
Ir(1) I(1) 2.7862(4) yes
Ir(1) P(1) 2.2850(10) yes
Ir(1) P(2) 2.2850(10) yes
Ir(1) N(1) 2.339(4) yes
Ir(1) H(1) 1.43(4) yes
Ir(1) H(2) 1.46(5) yes
N(1) H(3) 0.77(4) yes
P(1) C(1) 1.830(4) yes
P(1) C(7) 1.835(4) yes
P(1) C(13) 1.838(5) yes
P(2) C(2) 1.816(4) yes
P(2) C(19) 1.829(5) yes
P(2) C(25) 1.826(5) yes
Si(1) N(1) 1.771(4) yes
Si(1) C(1) 1.878(4) yes
Si(1) C(3) 1.840(5) yes
Si(1) C(4) 1.860(5) yes
Si(2) N(1) 1.771(4) yes
Si(2) C(2) 1.867(5) yes
Si(2) C(5) 1.836(6) yes
Si(2) C(6) 1.863(6) yes
C(7) C(8) 1.384(7) no
C(7) C(12) 1.380(7) no
C(8) C(9) 1.389(7) no
C(9) C(10) 1.364(8) no
C(10) C(11) 1.378(8) no
C(11) C(12) 1.379(7) no
C(13) C(14) 1.403(7) no
C(13) C(18) 1.365(6) no
C(14) C(15) 1.381(7) no
C(15) C(16) 1.359(8) no
C(16) C(17) 1.360(8) no
C(17) C(18) 1.397(7) no
C(19) C(20) 1.370(7) no
C(19) C(24) 1.365(7) no
C(20) C(21) 1.377(7) no
C(21) C(22) 1.365(8) no
C(22) C(23) 1.365(9) no
C(23) C(24) 1.374(8) no
C(25) C(26) 1.390(6) no
C(25) C(30) 1.386(6) no
C(26) C(27) 1.375(8) no
C(27) C(28) 1.373(8) no
C(28) C(29) 1.375(8) no
C(29) C(30) 1.388(7) no
